data_4500651
loop_
_publ_author_name
'Chen, Min'
'Chen, Shui-Sheng'
'Okamura, Taka-aki'
'Su, Zhi'
'Chen, Man-Sheng'
'Zhao, Yue'
'Sun, Wei-Yin'
'Ueyama, Norikazu'

_publ_section_title
;
 pH Dependent Structural Diversity of Metal Complexes with
 5-(4H-1,2,4-Triazol-4-yl)benzene-1,3-dicarboxylic Acid
;
_journal_issue 5
_journal_name_full 'Crystal Growth &amp; Design'
_journal_page_first 1901
_journal_paper_doi 10.1021/cg200068v
_journal_volume 11
_journal_year 2011
_chemical_formula_moiety 'C40 H26 Cu3 N12 O18 '
_chemical_formula_sum 'C40 H26 Cu3 N12 O18'
_chemical_formula_weight 1153.35
_chemical_name_systematic
; 
?
;
_space_group_IT_number 2
_symmetry_cell_setting triclinic
_symmetry_Int_Tables_number 2
_symmetry_space_group_name_Hall '-P 1'
_symmetry_space_group_name_H-M 'P -1'
_atom_sites_solution_hydrogens geom
_atom_sites_solution_primary direct
_atom_sites_solution_secondary difmap
_audit_creation_date 2010-04-15
_audit_creation_method SHELXL-97
_cell_angle_alpha 107.062(13)
_cell_angle_beta 95.121(12)
_cell_angle_gamma 100.054(14)
_cell_formula_units_Z 1
_cell_length_a 6.709(2)
_cell_length_b 11.932(5)
_cell_length_c 12.869(4)
_cell_measurement_reflns_used 8714
_cell_measurement_temperature 200
_cell_measurement_theta_max 27.5
_cell_measurement_theta_min 3.1
_cell_volume 958.9(6)
_computing_structure_refinement 'SHELXL-97 (Sheldrick, 1997)'
_computing_structure_solution 'SHELXS-97 (Sheldrick, 1997)'
_diffrn_ambient_temperature 200
_diffrn_detector_area_resol_mean 10.00
_diffrn_measured_fraction_theta_full 0.989
_diffrn_measured_fraction_theta_max 0.989
_diffrn_measurement_device_type 'Rigaku RAXIS-RAPID II'
_diffrn_measurement_method \w
_diffrn_radiation_source
;
 MicroMax-007HF microfocus rotating anode X-ray generator
;
_diffrn_radiation_type MoK\a
_diffrn_radiation_wavelength 0.71075
_diffrn_reflns_av_R_equivalents 0.0271
_diffrn_reflns_av_sigmaI/netI 0.0333
_diffrn_reflns_limit_h_max 8
_diffrn_reflns_limit_h_min -8
_diffrn_reflns_limit_k_max 15
_diffrn_reflns_limit_k_min -15
_diffrn_reflns_limit_l_max 16
_diffrn_reflns_limit_l_min -16
_diffrn_reflns_number 9127
_diffrn_reflns_theta_full 27.48
_diffrn_reflns_theta_max 27.48
_diffrn_reflns_theta_min 3.12
_exptl_absorpt_coefficient_mu 1.756
_exptl_absorpt_correction_T_max 0.8440
_exptl_absorpt_correction_T_min 0.7203
_exptl_absorpt_correction_type multi-scan
_exptl_absorpt_process_details
;
    Higashi, T. (1995). Program for Absorption Correction.
    Rigaku Corporation, Tokyo, Japan.
;
_exptl_crystal_colour dark-blue
_exptl_crystal_density_diffrn 1.997
_exptl_crystal_density_method 'not measured'
_exptl_crystal_description block
_exptl_crystal_F_000 581
_exptl_crystal_size_max 0.20
_exptl_crystal_size_mid 0.20
_exptl_crystal_size_min 0.10
_refine_diff_density_max 0.562
_refine_diff_density_min -0.521
_refine_diff_density_rms 0.115
_refine_ls_extinction_method none
_refine_ls_goodness_of_fit_ref 1.113
_refine_ls_hydrogen_treatment mixed
_refine_ls_matrix_type full
_refine_ls_number_parameters 341
_refine_ls_number_reflns 4362
_refine_ls_number_restraints 0
_refine_ls_restrained_S_all 1.113
_refine_ls_R_factor_all 0.0325
_refine_ls_R_factor_gt 0.0297
_refine_ls_shift/su_max 0.001
_refine_ls_shift/su_mean 0.000
_refine_ls_structure_factor_coef Fsqd
_refine_ls_weighting_details 'calc w=1/[\s^2^(Fo^2^)+(0.0372P)^2^+0.7346P] where P=(Fo^2^+2Fc^2^)/3'
_refine_ls_weighting_scheme calc
_refine_ls_wR_factor_gt 0.0747
_refine_ls_wR_factor_ref 0.0759
_reflns_number_gt 4096
_reflns_number_total 4362
_reflns_threshold_expression I>2\s(I)
_cod_data_source_file cg200068v_si_002.cif
_cod_data_source_block 1
_cod_original_cell_volume 958.8(6)
_cod_database_code 4500651

loop_
_symmetry_equiv_pos_as_xyz
'x, y, z'
'-x, -y, -z'

loop_
_atom_site_label
_atom_site_type_symbol
_atom_site_fract_x
_atom_site_fract_y
_atom_site_fract_z
_atom_site_U_iso_or_equiv
_atom_site_adp_type
_atom_site_occupancy
_atom_site_symmetry_multiplicity
_atom_site_calc_flag
_atom_site_refinement_flags
Cu1 Cu 1.03750(3) 0.488136(17) 0.379537(16) 0.01088(7) Uani 1 1 d .
Cu2 Cu 1.5000 0.5000 0.5000 0.01090(8) Uani 1 2 d S
O1 O 0.4998(2) 0.43249(12) -0.34520(11) 0.0200(3) Uani 1 1 d .
O2 O 0.7022(2) 0.56356(12) -0.19853(11) 0.0214(3) Uani 1 1 d .
O3 O 0.3386(2) 0.01387(13) -0.38261(11) 0.0224(3) Uani 1 1 d .
H6 H 0.296(4) -0.061(3) -0.420(2) 0.027 Uiso 1 1 d .
O4 O 0.3940(2) -0.05293(12) -0.23948(12) 0.0229(3) Uani 1 1 d .
O5 O 1.0353(2) -0.35998(11) 0.34784(11) 0.0175(3) Uani 1 1 d .
O6 O 1.2010(2) -0.20592(12) 0.49281(11) 0.0182(3) Uani 1 1 d .
O7 O 0.8677(2) -0.33512(12) -0.00630(11) 0.0189(3) Uani 1 1 d .
H12 H 0.811(4) -0.369(2) -0.075(2) 0.023 Uiso 1 1 d .
O8 O 0.9048(3) -0.16156(14) -0.04246(13) 0.0350(4) Uani 1 1 d .
O9 O 1.23166(19) 0.55161(11) 0.51159(10) 0.0120(2) Uani 1 1 d .
H13 H 1.254(4) 0.618(2) 0.527(2) 0.014 Uiso 1 1 d .
N11 N 0.6587(2) 0.32802(13) 0.08280(12) 0.0127(3) Uani 1 1 d .
N12 N 0.8271(2) 0.40723(13) 0.24848(12) 0.0122(3) Uani 1 1 d .
N13 N 0.6800(2) 0.31056(14) 0.24908(13) 0.0147(3) Uani 1 1 d .
N111 N 1.1747(2) 0.14916(13) 0.33491(12) 0.0124(3) Uani 1 1 d .
N112 N 1.3213(2) 0.33616(13) 0.41932(12) 0.0119(3) Uani 1 1 d .
N113 N 1.1291(2) 0.33181(13) 0.36845(12) 0.0117(3) Uani 1 1 d .
C1 C 0.5999(3) 0.30119(16) -0.03306(14) 0.0128(3) Uani 1 1 d .
C2 C 0.6201(3) 0.39350(16) -0.07937(14) 0.0130(3) Uani 1 1 d .
H1 H 0.6737 0.4741 -0.0346 0.016 Uiso 1 1 calc R
C3 C 0.5609(3) 0.36665(15) -0.19245(14) 0.0120(3) Uani 1 1 d .
C4 C 0.4813(3) 0.24884(16) -0.25653(14) 0.0131(3) Uani 1 1 d .
H2 H 0.4359 0.2307 -0.3328 0.016 Uiso 1 1 calc R
C5 C 0.4673(3) 0.15687(15) -0.20962(14) 0.0129(3) Uani 1 1 d .
C6 C 0.5281(3) 0.18291(16) -0.09694(14) 0.0135(3) Uani 1 1 d .
H3 H 0.5202 0.1204 -0.0648 0.016 Uiso 1 1 calc R
C11 C 0.8120(3) 0.41688(15) 0.14968(14) 0.0131(3) Uani 1 1 d .
H4 H 0.8952 0.4766 0.1280 0.016 Uiso 1 1 calc R
C12 C 0.5820(3) 0.26516(16) 0.14930(15) 0.0156(3) Uani 1 1 d .
H5 H 0.4717 0.1973 0.1256 0.019 Uiso 1 1 calc R
C31 C 0.5879(3) 0.46183(16) -0.24963(14) 0.0129(3) Uani 1 1 d .
C51 C 0.3963(3) 0.02873(16) -0.27729(15) 0.0144(3) Uani 1 1 d .
C101 C 1.1289(3) 0.02003(15) 0.29247(15) 0.0122(3) Uani 1 1 d .
C102 C 1.1469(3) -0.04595(15) 0.36469(15) 0.0130(3) Uani 1 1 d .
H7 H 1.1962 -0.0066 0.4406 0.016 Uiso 1 1 calc R
C103 C 1.0911(3) -0.17082(15) 0.32354(14) 0.0118(3) Uani 1 1 d .
C104 C 1.0152(3) -0.22546(15) 0.21219(15) 0.0127(3) Uani 1 1 d .
H8 H 0.9726 -0.3103 0.1844 0.015 Uiso 1 1 calc R
C105 C 1.0007(3) -0.15831(15) 0.14111(14) 0.0128(3) Uani 1 1 d .
C106 C 1.0589(3) -0.03351(15) 0.18109(15) 0.0136(3) Uani 1 1 d .
H9 H 1.0508 0.0135 0.1333 0.016 Uiso 1 1 calc R
C111 C 1.3454(3) 0.22604(15) 0.39846(15) 0.0144(3) Uani 1 1 d .
H10 H 1.4644 0.2030 0.4239 0.017 Uiso 1 1 calc R
C112 C 1.0443(3) 0.21952(15) 0.31832(15) 0.0134(3) Uani 1 1 d .
H11 H 0.9113 0.1911 0.2765 0.016 Uiso 1 1 calc R
C131 C 1.1113(3) -0.25062(15) 0.39531(14) 0.0124(3) Uani 1 1 d .
C151 C 0.9204(3) -0.21838(16) 0.02101(15) 0.0157(3) Uani 1 1 d .

loop_
_atom_site_aniso_label
_atom_site_aniso_U_11
_atom_site_aniso_U_22
_atom_site_aniso_U_33
_atom_site_aniso_U_23
_atom_site_aniso_U_13
_atom_site_aniso_U_12
Cu1 0.01556(12) 0.00652(11) 0.00894(11) 0.00196(8) -0.00313(8) 0.00141(8)
Cu2 0.01117(15) 0.00626(14) 0.01277(15) 0.00091(11) -0.00193(11) 0.00081(10)
O1 0.0293(7) 0.0163(6) 0.0126(6) 0.0064(5) -0.0032(5) 0.0006(6)
O2 0.0298(8) 0.0150(6) 0.0155(6) 0.0060(5) -0.0037(6) -0.0040(6)
O3 0.0359(8) 0.0114(6) 0.0134(6) -0.0003(5) -0.0060(6) 0.0006(6)
O4 0.0313(8) 0.0123(6) 0.0216(7) 0.0057(5) -0.0042(6) -0.0010(6)
O5 0.0254(7) 0.0086(6) 0.0163(6) 0.0047(5) -0.0057(5) 0.0009(5)
O6 0.0286(7) 0.0108(6) 0.0123(6) 0.0028(5) -0.0044(5) 0.0018(5)
O7 0.0289(7) 0.0113(6) 0.0120(6) 0.0010(5) -0.0026(6) -0.0002(5)
O8 0.0637(12) 0.0182(7) 0.0167(7) 0.0087(6) -0.0110(7) -0.0050(7)
O9 0.0150(6) 0.0069(5) 0.0116(6) 0.0007(5) -0.0018(5) 0.0016(5)
N11 0.0158(7) 0.0113(7) 0.0099(7) 0.0036(6) -0.0008(6) 0.0006(6)
N12 0.0149(7) 0.0092(7) 0.0117(7) 0.0030(5) -0.0006(6) 0.0023(6)
N13 0.0176(7) 0.0120(7) 0.0138(7) 0.0050(6) -0.0003(6) 0.0007(6)
N111 0.0149(7) 0.0079(7) 0.0133(7) 0.0027(5) -0.0017(6) 0.0024(5)
N112 0.0124(7) 0.0095(7) 0.0123(7) 0.0031(5) -0.0017(5) 0.0014(5)
N113 0.0125(7) 0.0096(7) 0.0120(7) 0.0037(5) -0.0023(6) 0.0015(5)
C1 0.0142(8) 0.0140(8) 0.0094(8) 0.0032(6) 0.0001(6) 0.0026(6)
C2 0.0149(8) 0.0118(8) 0.0109(8) 0.0028(6) -0.0002(6) 0.0012(6)
C3 0.0130(8) 0.0121(8) 0.0113(8) 0.0042(6) 0.0019(6) 0.0029(6)
C4 0.0145(8) 0.0135(8) 0.0102(7) 0.0027(6) 0.0009(6) 0.0026(6)
C5 0.0130(8) 0.0112(8) 0.0127(8) 0.0020(7) 0.0003(6) 0.0013(6)
C6 0.0154(8) 0.0120(8) 0.0127(8) 0.0047(7) -0.0001(7) 0.0015(6)
C11 0.0156(8) 0.0101(7) 0.0120(8) 0.0027(6) -0.0003(6) 0.0012(6)
C12 0.0172(8) 0.0143(8) 0.0141(8) 0.0059(7) -0.0010(7) -0.0006(7)
C31 0.0160(8) 0.0125(8) 0.0110(8) 0.0042(6) 0.0029(6) 0.0038(6)
C51 0.0137(8) 0.0135(8) 0.0138(8) 0.0026(7) -0.0007(7) 0.0013(6)
C101 0.0135(8) 0.0062(7) 0.0151(8) 0.0019(6) -0.0007(6) 0.0016(6)
C102 0.0148(8) 0.0100(8) 0.0128(8) 0.0023(6) -0.0008(6) 0.0027(6)
C103 0.0126(8) 0.0097(8) 0.0132(8) 0.0040(6) 0.0000(6) 0.0031(6)
C104 0.0142(8) 0.0079(7) 0.0146(8) 0.0021(6) -0.0001(6) 0.0021(6)
C105 0.0139(8) 0.0108(8) 0.0126(8) 0.0028(6) -0.0002(6) 0.0025(6)
C106 0.0155(8) 0.0108(8) 0.0148(8) 0.0053(7) 0.0005(7) 0.0025(6)
C111 0.0149(8) 0.0102(8) 0.0161(8) 0.0031(7) -0.0031(7) 0.0023(6)
C112 0.0145(8) 0.0098(8) 0.0148(8) 0.0037(6) -0.0024(6) 0.0026(6)
C131 0.0135(8) 0.0098(7) 0.0138(8) 0.0041(6) 0.0005(6) 0.0029(6)
C151 0.0185(9) 0.0130(8) 0.0135(8) 0.0035(7) -0.0008(7) 0.0001(7)

loop_
_atom_type_symbol
_atom_type_description
_atom_type_scat_dispersion_real
_atom_type_scat_dispersion_imag
_atom_type_scat_source
C C 0.0033 0.0016 'International Tables Vol C Tables 4.2.6.8 and 6.1.1.4'
H H 0.0000 0.0000 'International Tables Vol C Tables 4.2.6.8 and 6.1.1.4'
Cu Cu 0.3201 1.2651 'International Tables Vol C Tables 4.2.6.8 and 6.1.1.4'
N N 0.0061 0.0033 'International Tables Vol C Tables 4.2.6.8 and 6.1.1.4'
O O 0.0106 0.0060 'International Tables Vol C Tables 4.2.6.8 and 6.1.1.4'

loop_
_geom_angle_atom_site_label_1
_geom_angle_atom_site_label_2
_geom_angle_atom_site_label_3
_geom_angle
_geom_angle_site_symmetry_1
_geom_angle_site_symmetry_3
O9 Cu1 O5 97.82(6) . 1_565
O9 Cu1 N12 173.74(6) . .
O5 Cu1 N12 88.07(6) 1_565 .
O9 Cu1 N113 84.50(6) . .
O5 Cu1 N113 155.64(6) 1_565 .
N12 Cu1 N113 91.02(6) . .
O9 Cu2 O9 180.0 2_866 .
O9 Cu2 N112 96.17(6) 2_866 .
O9 Cu2 N112 83.83(6) . .
O9 Cu2 N112 83.83(6) 2_866 2_866
O9 Cu2 N112 96.17(6) . 2_866
N112 Cu2 N112 180.0 . 2_866
O9 Cu2 O1 95.50(5) 2_866 2_765
O9 Cu2 O1 84.50(5) . 2_765
N112 Cu2 O1 95.40(6) . 2_765
N112 Cu2 O1 84.60(6) 2_866 2_765
O9 Cu2 O1 84.50(5) 2_866 1_656
O9 Cu2 O1 95.50(5) . 1_656
N112 Cu2 O1 84.60(6) . 1_656
N112 Cu2 O1 95.40(6) 2_866 1_656
O1 Cu2 O1 180.00(6) 2_765 1_656
C31 O1 Cu2 139.92(12) . 1_454
C51 O3 H6 112.0(17) . .
C131 O5 Cu1 136.55(12) . 1_545
C151 O7 H12 112.9(17) . .
Cu1 O9 Cu2 114.82(7) . .
Cu1 O9 H13 108.6(18) . .
Cu2 O9 H13 107.4(19) . .
C11 N11 C12 104.72(15) . .
C11 N11 C1 127.53(15) . .
C12 N11 C1 127.62(15) . .
C11 N12 N13 108.92(14) . .
C11 N12 Cu1 131.38(13) . .
N13 N12 Cu1 119.00(11) . .
C12 N13 N12 105.86(14) . .
C112 N111 C111 105.46(14) . .
C112 N111 C101 124.49(15) . .
C111 N111 C101 130.04(15) . .
C111 N112 N113 107.38(14) . .
C111 N112 Cu2 134.93(13) . .
N113 N112 Cu2 117.64(11) . .
C112 N113 N112 107.63(14) . .
C112 N113 Cu1 133.38(13) . .
N112 N113 Cu1 118.96(11) . .
C6 C1 C2 121.36(16) . .
C6 C1 N11 118.86(15) . .
C2 C1 N11 119.76(16) . .
C1 C2 C3 119.41(16) . .
C1 C2 H1 120.3 . .
C3 C2 H1 120.3 . .
C4 C3 C2 119.65(16) . .
C4 C3 C31 117.95(15) . .
C2 C3 C31 122.36(15) . .
C3 C4 C5 120.33(16) . .
C3 C4 H2 119.8 . .
C5 C4 H2 119.8 . .
C4 C5 C6 120.29(16) . .
C4 C5 C51 121.71(16) . .
C6 C5 C51 117.95(16) . .
C1 C6 C5 118.89(16) . .
C1 C6 H3 120.6 . .
C5 C6 H3 120.6 . .
N12 C11 N11 109.30(15) . .
N12 C11 H4 125.3 . .
N11 C11 H4 125.3 . .
N13 C12 N11 111.19(16) . .
N13 C12 H5 124.4 . .
N11 C12 H5 124.4 . .
O1 C31 O2 124.56(16) . .
O1 C31 C3 116.70(16) . .
O2 C31 C3 118.70(15) . .
O4 C51 O3 123.91(17) . .
O4 C51 C5 122.91(17) . .
O3 C51 C5 113.18(15) . .
C106 C101 C102 122.58(16) . .
C106 C101 N111 118.02(15) . .
C102 C101 N111 119.33(16) . .
C101 C102 C103 118.79(16) . .
C101 C102 H7 120.6 . .
C103 C102 H7 120.6 . .
C104 C103 C102 119.09(15) . .
C104 C103 C131 118.28(15) . .
C102 C103 C131 122.62(16) . .
C105 C104 C103 121.30(16) . .
C105 C104 H8 119.3 . .
C103 C104 H8 119.3 . .
C104 C105 C106 120.04(16) . .
C104 C105 C151 120.79(16) . .
C106 C105 C151 119.16(15) . .
C101 C106 C105 118.15(16) . .
C101 C106 H9 120.9 . .
C105 C106 H9 120.9 . .
N112 C111 N111 109.79(16) . .
N112 C111 H10 125.1 . .
N111 C111 H10 125.1 . .
N113 C112 N111 109.73(16) . .
N113 C112 H11 125.1 . .
N111 C112 H11 125.1 . .
O5 C131 O6 125.54(16) . .
O5 C131 C103 114.30(15) . .
O6 C131 C103 120.14(15) . .
O8 C151 O7 124.45(18) . .
O8 C151 C105 121.97(17) . .
O7 C151 C105 113.57(15) . .

loop_
_geom_bond_atom_site_label_1
_geom_bond_atom_site_label_2
_geom_bond_distance
_geom_bond_site_symmetry_2
Cu1 O9 1.9140(14) .
Cu1 O5 1.9730(14) 1_565
Cu1 N12 1.9782(16) .
Cu1 N113 2.0338(16) .
Cu2 O9 2.0058(14) 2_866
Cu2 O9 2.0058(14) .
Cu2 N112 2.0262(16) .
Cu2 N112 2.0262(16) 2_866
Cu2 O1 2.3578(14) 2_765
Cu2 O1 2.3578(14) 1_656
O1 C31 1.237(2) .
O1 Cu2 2.3578(14) 1_454
O2 C31 1.269(2) .
O3 C51 1.327(2) .
O3 H6 0.86(3) .
O4 C51 1.209(2) .
O5 C131 1.257(2) .
O5 Cu1 1.9731(14) 1_545
O6 C131 1.258(2) .
O7 C151 1.307(2) .
O7 H12 0.87(3) .
O8 C151 1.213(2) .
O9 H13 0.74(3) .
N11 C11 1.360(2) .
N11 C12 1.371(2) .
N11 C1 1.433(2) .
N12 C11 1.307(2) .
N12 N13 1.383(2) .
N13 C12 1.300(2) .
N111 C112 1.358(2) .
N111 C111 1.359(2) .
N111 C101 1.441(2) .
N112 C111 1.304(2) .
N112 N113 1.378(2) .
N113 C112 1.302(2) .
C1 C6 1.382(3) .
C1 C2 1.391(2) .
C2 C3 1.399(2) .
C2 H1 0.9500 .
C3 C4 1.386(2) .
C3 C31 1.519(2) .
C4 C5 1.393(2) .
C4 H2 0.9500 .
C5 C6 1.397(2) .
C5 C51 1.488(2) .
C6 H3 0.9500 .
C11 H4 0.9500 .
C12 H5 0.9500 .
C101 C106 1.386(2) .
C101 C102 1.393(2) .
C102 C103 1.396(2) .
C102 H7 0.9500 .
C103 C104 1.394(2) .
C103 C131 1.522(2) .
C104 C105 1.389(2) .
C104 H8 0.9500 .
C105 C106 1.395(2) .
C105 C151 1.503(2) .
C106 H9 0.9500 .
C111 H10 0.9500 .
C112 H11 0.9500 .

loop_
_geom_torsion_atom_site_label_1
_geom_torsion_atom_site_label_2
_geom_torsion_atom_site_label_3
_geom_torsion_atom_site_label_4
_geom_torsion
_geom_torsion_site_symmetry_1
O5 Cu1 O9 Cu2 -112.41(7) 1_565
N113 Cu1 O9 Cu2 43.18(7) .
N112 Cu2 O9 Cu1 -43.92(7) .
N112 Cu2 O9 Cu1 136.08(7) 2_866
O1 Cu2 O9 Cu1 52.13(7) 2_765
O1 Cu2 O9 Cu1 -127.87(7) 1_656
O5 Cu1 N12 C11 44.12(17) 1_565
N113 Cu1 N12 C11 -111.53(17) .
O5 Cu1 N12 N13 -146.62(13) 1_565
N113 Cu1 N12 N13 57.73(13) .
C11 N12 N13 C12 0.3(2) .
Cu1 N12 N13 C12 -171.19(12) .
O9 Cu2 N112 C111 21.85(18) 2_866
O9 Cu2 N112 C111 -158.15(18) .
O1 Cu2 N112 C111 118.00(18) 2_765
O1 Cu2 N112 C111 -62.00(18) 1_656
O9 Cu2 N112 N113 -155.09(12) 2_866
O9 Cu2 N112 N113 24.91(12) .
O1 Cu2 N112 N113 -58.94(12) 2_765
O1 Cu2 N112 N113 121.06(12) 1_656
C111 N112 N113 C112 -0.28(19) .
Cu2 N112 N113 C112 177.45(12) .
C111 N112 N113 Cu1 -178.60(12) .
Cu2 N112 N113 Cu1 -0.87(16) .
O9 Cu1 N113 C112 157.29(18) .
O5 Cu1 N113 C112 -105.9(2) 1_565
N12 Cu1 N113 C112 -18.35(18) .
O9 Cu1 N113 N112 -24.93(12) .
O5 Cu1 N113 N112 71.88(19) 1_565
N12 Cu1 N113 N112 159.44(12) .
C11 N11 C1 C6 145.79(18) .
C12 N11 C1 C6 -29.5(3) .
C11 N11 C1 C2 -32.7(3) .
C12 N11 C1 C2 151.94(18) .
C6 C1 C2 C3 2.0(3) .
N11 C1 C2 C3 -179.54(16) .
C1 C2 C3 C4 0.6(3) .
C1 C2 C3 C31 -177.05(16) .
C2 C3 C4 C5 -2.5(3) .
C31 C3 C4 C5 175.27(16) .
C3 C4 C5 C6 1.8(3) .
C3 C4 C5 C51 -175.65(16) .
C2 C1 C6 C5 -2.6(3) .
N11 C1 C6 C5 178.91(16) .
C4 C5 C6 C1 0.7(3) .
C51 C5 C6 C1 178.27(16) .
N13 N12 C11 N11 -0.5(2) .
Cu1 N12 C11 N11 169.56(12) .
C12 N11 C11 N12 0.5(2) .
C1 N11 C11 N12 -175.65(16) .
N12 N13 C12 N11 0.0(2) .
C11 N11 C12 N13 -0.3(2) .
C1 N11 C12 N13 175.84(16) .
Cu2 O1 C31 O2 12.3(3) 1_454
Cu2 O1 C31 C3 -165.52(13) 1_454
C4 C3 C31 O1 14.2(2) .
C2 C3 C31 O1 -168.13(17) .
C4 C3 C31 O2 -163.77(17) .
C2 C3 C31 O2 13.9(3) .
C4 C5 C51 O4 175.62(18) .
C6 C5 C51 O4 -1.9(3) .
C4 C5 C51 O3 -3.6(2) .
C6 C5 C51 O3 178.82(16) .
C112 N111 C101 C106 51.9(2) .
C111 N111 C101 C106 -129.2(2) .
C112 N111 C101 C102 -125.09(19) .
C111 N111 C101 C102 53.8(3) .
C106 C101 C102 C103 -0.4(3) .
N111 C101 C102 C103 176.47(15) .
C101 C102 C103 C104 -1.4(3) .
C101 C102 C103 C131 178.15(16) .
C102 C103 C104 C105 2.2(3) .
C131 C103 C104 C105 -177.32(16) .
C103 C104 C105 C106 -1.3(3) .
C103 C104 C105 C151 179.46(16) .
C102 C101 C106 C105 1.3(3) .
N111 C101 C106 C105 -175.58(15) .
C104 C105 C106 C101 -0.5(3) .
C151 C105 C106 C101 178.79(16) .
N113 N112 C111 N111 0.2(2) .
Cu2 N112 C111 N111 -176.95(12) .
C112 N111 C111 N112 -0.1(2) .
C101 N111 C111 N112 -179.15(16) .
N112 N113 C112 N111 0.25(19) .
Cu1 N113 C112 N111 178.22(12) .
C111 N111 C112 N113 -0.1(2) .
C101 N111 C112 N113 179.03(16) .
Cu1 O5 C131 O6 -9.3(3) 1_545
Cu1 O5 C131 C103 169.56(13) 1_545
C104 C103 C131 O5 -7.3(2) .
C102 C103 C131 O5 173.19(17) .
C104 C103 C131 O6 171.63(17) .
C102 C103 C131 O6 -7.9(3) .
C104 C105 C151 O8 179.4(2) .
C106 C105 C151 O8 0.1(3) .
C104 C105 C151 O7 0.4(3) .
C106 C105 C151 O7 -178.90(16) .
